data_4347120
loop_
_publ_author_name
'Travis, Will'
'Knapp, Caroline E.'
'Savory, Christopher N.'
'Ganose, Alex M.'
'Kafourou, Panagiota'
'Song, Xingchi'
'Sharif, Zainab'
'Cockcroft, Jeremy K.'
'Scanlon, David O.'
'Bronstein, Hugo'
'Palgrave, Robert G.'

_publ_section_title
;
 Hybrid Organic-Inorganic Coordination Complexes as Tunable Optical
 Response Materials.
;
_journal_issue 7
_journal_name_full 'Inorganic chemistry'
_journal_page_first 3393
_journal_page_last 3400
_journal_paper_doi 10.1021/acs.inorgchem.5b02749
_journal_volume 55
_journal_year 2016
_chemical_formula_moiety 'C36 H20 Bi2 I6 N8, 2(C3 H7 N O)'
_chemical_formula_sum 'C42 H34 Bi2 I6 N10 O2'
_chemical_formula_weight 1890.15
_chemical_name_systematic 'Bismuth triiodide dipyridophenazine'
_space_group_crystal_system triclinic
_space_group_IT_number 2
_space_group_name_Hall '-P 1'
_space_group_name_H-M_alt 'P -1'
_atom_sites_solution_hydrogens geom
_audit_creation_date 2015-10-29
_audit_creation_method
;
Olex2 1.2
(compiled 2015.09.30 svn.r3233 for OlexSys, GUI svn.r5103)
;
_cell_angle_alpha 106.317(6)
_cell_angle_beta 91.421(4)
_cell_angle_gamma 92.341(5)
_cell_formula_units_Z 1
_cell_length_a 9.1660(4)
_cell_length_b 11.4763(8)
_cell_length_c 12.2682(7)
_cell_measurement_reflns_used 5016
_cell_measurement_temperature 150.00(10)
_cell_measurement_theta_max 72.8130
_cell_measurement_theta_min 4.0020
_cell_volume 1236.61(13)
_computing_cell_refinement
;
CrysAlisPro, Agilent Technologies,
Version 1.171.37.34 (release 22-05-2014 CrysAlis171 .NET)
(compiled May 22 2014,16:03:01)
;
_computing_data_collection
;
CrysAlisPro, Agilent Technologies,
Version 1.171.37.34 (release 22-05-2014 CrysAlis171 .NET)
(compiled May 22 2014,16:03:01)
;
_computing_data_reduction
;
CrysAlisPro, Agilent Technologies,
Version 1.171.37.34 (release 22-05-2014 CrysAlis171 .NET)
(compiled May 22 2014,16:03:01)
;
_computing_molecular_graphics 'Olex2 (Dolomanov et al., 2009)'
_computing_publication_material 'Olex2 (Dolomanov et al., 2009)'
_computing_structure_refinement 'ShelXL (Sheldrick, 2015)'
_computing_structure_solution 'ShelXT (Sheldrick, 2015)'
_diffrn_ambient_environment N~2~
_diffrn_ambient_temperature 150.00(10)
_diffrn_detector 'CCD plate'
_diffrn_detector_area_resol_mean 5.2031
_diffrn_detector_type Atlas
_diffrn_measured_fraction_theta_full 0.999
_diffrn_measured_fraction_theta_max 0.955
_diffrn_measurement_details
;
#__ type_ start__ end____ width___ exp.time_
  1 omega  -47.00   30.00   1.0000    1.0000
omega____ theta____ kappa____ phi______ frames
    -      -42.6216   38.0000   60.0000 77

#__ type_ start__ end____ width___ exp.time_
  2 omega  -41.00   -5.00   1.0000    1.0000
omega____ theta____ kappa____ phi______ frames
    -      -42.6216  125.0000   90.0000 36

#__ type_ start__ end____ width___ exp.time_
  3 omega  -48.00    1.00   1.0000    1.0000
omega____ theta____ kappa____ phi______ frames
    -      -42.6216   38.0000  120.0000 49

#__ type_ start__ end____ width___ exp.time_
  4 omega -117.00  -21.00   1.0000    1.0000
omega____ theta____ kappa____ phi______ frames
    -      -42.6216  -38.0000  -90.0000 96

#__ type_ start__ end____ width___ exp.time_
  5 omega   23.00   99.00   1.0000    1.0000
omega____ theta____ kappa____ phi______ frames
    -       42.6216 -125.0000 -120.0000 76

#__ type_ start__ end____ width___ exp.time_
  6 omega   34.00  135.00   1.0000    1.0000
omega____ theta____ kappa____ phi______ frames
    -      106.3614  -61.0000 -150.0000 101

#__ type_ start__ end____ width___ exp.time_
  7 omega   92.00  153.00   1.0000    1.0000
omega____ theta____ kappa____ phi______ frames
    -      106.3614   30.0000  -90.0000 61

#__ type_ start__ end____ width___ exp.time_
  8 omega   97.00  161.00   1.0000    1.0000
omega____ theta____ kappa____ phi______ frames
    -      106.3614   45.0000  -60.0000 64

#__ type_ start__ end____ width___ exp.time_
  9 omega   99.00  152.00   1.0000    1.0000
omega____ theta____ kappa____ phi______ frames
    -      106.3614  125.0000  -60.0000 53

#__ type_ start__ end____ width___ exp.time_
 10 omega   90.00  178.00   1.0000    1.0000
omega____ theta____ kappa____ phi______ frames
    -      106.3614   45.0000    0.0000 88

#__ type_ start__ end____ width___ exp.time_
 11 omega   74.00  108.00   1.0000    1.0000
omega____ theta____ kappa____ phi______ frames
    -      106.3614  -94.0000  -60.0000 34

#__ type_ start__ end____ width___ exp.time_
 12 omega   45.00   88.00   1.0000    1.0000
omega____ theta____ kappa____ phi______ frames
    -      106.3614  -30.0000  -30.0000 43

#__ type_ start__ end____ width___ exp.time_
 13 omega   38.00   84.00   1.0000    1.0000
omega____ theta____ kappa____ phi______ frames
    -      106.3614  -45.0000   30.0000 46

#__ type_ start__ end____ width___ exp.time_
 14 omega   28.00  108.00   1.0000    1.0000
omega____ theta____ kappa____ phi______ frames
    -      106.3614  -94.0000   30.0000 80

#__ type_ start__ end____ width___ exp.time_
 15 omega   44.00  105.00   1.0000    1.0000
omega____ theta____ kappa____ phi______ frames
    -      106.3614  -94.0000 -150.0000 61

#__ type_ start__ end____ width___ exp.time_
 16 omega   34.00  111.00   1.0000    1.0000
omega____ theta____ kappa____ phi______ frames
    -      106.3614 -125.0000 -180.0000 77

#__ type_ start__ end____ width___ exp.time_
 17 omega   25.00   84.00   1.0000    1.0000
omega____ theta____ kappa____ phi______ frames
    -       42.6216  -99.0000 -180.0000 59
;
_diffrn_measurement_device 'four-circle diffractometer'
_diffrn_measurement_device_type 'SuperNova, Dual, Cu at zero, Atlas'
_diffrn_measurement_method '\w scans'
_diffrn_orient_matrix_UB_11 -0.0183799000
_diffrn_orient_matrix_UB_12 0.1034663000
_diffrn_orient_matrix_UB_13 -0.0557611000
_diffrn_orient_matrix_UB_21 0.1654951000
_diffrn_orient_matrix_UB_22 0.0318470000
_diffrn_orient_matrix_UB_23 0.0163535000
_diffrn_orient_matrix_UB_31 0.0246948000
_diffrn_orient_matrix_UB_32 -0.0888452000
_diffrn_orient_matrix_UB_33 -0.1173368000
_diffrn_radiation_monochromator mirror
_diffrn_radiation_probe x-ray
_diffrn_radiation_type CuK\a
_diffrn_radiation_wavelength 1.54184
_diffrn_reflns_av_R_equivalents 0.0389
_diffrn_reflns_av_unetI/netI 0.0488
_diffrn_reflns_Laue_measured_fraction_full 0.999
_diffrn_reflns_Laue_measured_fraction_max 0.955
_diffrn_reflns_limit_h_max 11
_diffrn_reflns_limit_h_min -8
_diffrn_reflns_limit_k_max 12
_diffrn_reflns_limit_k_min -14
_diffrn_reflns_limit_l_max 14
_diffrn_reflns_limit_l_min -15
_diffrn_reflns_number 8510
_diffrn_reflns_point_group_measured_fraction_full 0.999
_diffrn_reflns_point_group_measured_fraction_max 0.955
_diffrn_reflns_theta_full 67.684
_diffrn_reflns_theta_max 73.708
_diffrn_reflns_theta_min 3.757
_diffrn_source 'sealed X-ray tube'
_diffrn_source_type 'SuperNova (Cu) X-ray Source'
_exptl_absorpt_coefficient_mu 43.582
_exptl_absorpt_correction_T_max 1.00000
_exptl_absorpt_correction_T_min 0.44891
_exptl_absorpt_correction_type multi-scan
_exptl_absorpt_process_details
;
CrysAlisPro, Agilent Technologies,
Version 1.171.37.34 (release 22-05-2014 CrysAlis171 .NET)
(compiled May 22 2014,16:03:01)
Empirical absorption correction using spherical harmonics,
 implemented in SCALE3 ABSPACK scaling algorithm.
;
_exptl_crystal_colour 'clear yellow'
_exptl_crystal_colour_lustre clear
_exptl_crystal_colour_primary yellow
_exptl_crystal_density_diffrn 2.538
_exptl_crystal_description
;
;
_exptl_crystal_F_000 856
_exptl_crystal_preparation 'Reaction of bismuth iodide with dipyridophenazine'
_exptl_crystal_recrystallization_method 'Crystallised from methanol'
_exptl_crystal_size_max 0.1
_exptl_crystal_size_mid 0.1
_exptl_crystal_size_min 0.1
_refine_diff_density_max 1.198
_refine_diff_density_min -2.830
_refine_diff_density_rms 0.221
_refine_ls_extinction_method none
_refine_ls_goodness_of_fit_ref 1.016
_refine_ls_hydrogen_treatment constr
_refine_ls_matrix_type full
_refine_ls_number_parameters 282
_refine_ls_number_reflns 4789
_refine_ls_number_restraints 0
_refine_ls_restrained_S_all 1.016
_refine_ls_R_factor_all 0.0401
_refine_ls_R_factor_gt 0.0342
_refine_ls_shift/su_max 0.005
_refine_ls_shift/su_mean 0.000
_refine_ls_structure_factor_coef Fsqd
_refine_ls_weighting_details 'w=1/[\s^2^(Fo^2^)+(0.0501P)^2^] where P=(Fo^2^+2Fc^2^)/3'
_refine_ls_weighting_scheme calc
_refine_ls_wR_factor_gt 0.0844
_refine_ls_wR_factor_ref 0.0902
_reflns_Friedel_coverage 0.000
_reflns_number_gt 4204
_reflns_number_total 4789
_reflns_threshold_expression 'I > 2\s(I)'
_cod_data_source_file ic5b02749_si_005.cif
_cod_data_source_block xstr0401
_cod_database_code 4347120
_chemical_oxdiff_formula 'C H N O Bi I'
_shelx_space_group_comment
;
The symmetry employed for this shelxl refinement is uniquely defined
by the following loop, which should always be used as a source of
symmetry information in preference to the above space-group names.
They are only intended as comments.
;
_reflns_odcompleteness_completeness 99.98
_reflns_odcompleteness_iscentric 1
_reflns_odcompleteness_theta 66.49
_olex2_refinement_description
;
1. Fixed Uiso
 At 1.2 times of:
  All C(H) groups
 At 1.5 times of:
  All C(H,H,H) groups
2.a Aromatic/amide H refined with riding coordinates:
 C3(H3), C1(H1), C8(H8), C10(H10), C14(H14), C2(H2), C9(H9), C17(H17),
 C15(H15), C16(H16), C19(H19)
2.b Idealised Me refined as rotating group:
 C20(H20a,H20b,H20c), C21(H21a,H21b,H21c)
;
_shelx_shelxl_version_number 2014/7
_olex2_date_sample_data_collection 2015-03-16
_olex2_exptl_crystal_mounting_method 'Mounted on a nylon loop'
_olex2_submission_original_sample_id XSTR0401
_olex2_submission_special_instructions 'No special instructions were received'

loop_
_space_group_symop_operation_xyz
'x, y, z'
'-x, -y, -z'

loop_
_atom_site_label
_atom_site_type_symbol
_atom_site_fract_x
_atom_site_fract_y
_atom_site_fract_z
_atom_site_U_iso_or_equiv
_atom_site_adp_type
_atom_site_occupancy
_atom_site_site_symmetry_order
_atom_site_calc_flag
_atom_site_refinement_flags_posn
_atom_site_disorder_assembly
_atom_site_disorder_group
Bi1 Bi 0.57153(3) 0.81526(2) 0.99659(2) 0.02061(9) Uani 1 1 d . . .
I1 I 0.63738(5) 1.07446(4) 1.16562(4) 0.02747(12) Uani 1 1 d . . .
I2 I 0.79709(5) 0.70012(4) 1.09309(4) 0.02911(12) Uani 1 1 d . . .
I3 I 0.31608(6) 0.71989(4) 1.09372(4) 0.03487(13) Uani 1 1 d . . .
N1 N 0.7553(6) 0.8486(5) 0.8551(5) 0.0228(11) Uani 1 1 d . A 1
N4 N 0.7616(7) 0.4768(5) 0.4538(5) 0.0247(12) Uani 1 1 d . A 1
N3 N 0.9472(6) 0.6893(5) 0.4871(5) 0.0217(11) Uani 1 1 d . A 1
N5 N 0.3026(8) 0.0318(5) 0.4873(5) 0.0331(14) Uani 1 1 d . . .
O1 O 0.4372(7) 0.1956(5) 0.4720(7) 0.0570(19) Uani 1 1 d . . .
C7 C 0.6634(7) 0.5583(6) 0.6368(6) 0.0216(13) Uani 1 1 d . A 1
C11 C 0.7631(8) 0.5696(5) 0.5484(6) 0.0215(13) Uani 1 1 d . A 1
N2 N 0.5754(6) 0.6438(4) 0.8233(5) 0.0201(11) Uani 1 1 d . A 1
C6 C 0.6610(7) 0.6529(5) 0.7379(5) 0.0205(13) Uani 1 1 d . A 1
C18 C 0.9474(8) 0.5957(6) 0.3900(6) 0.0249(14) Uani 1 1 d . A 1
C3 C 0.9440(8) 0.8773(6) 0.6930(6) 0.0275(15) Uani 1 1 d . A 1
H3 H 1.0084 0.8869 0.6384 0.033 Uiso 1 1 calc R A 1
C4 C 0.8539(7) 0.7732(6) 0.6719(5) 0.0213(13) Uani 1 1 d . A 1
C5 C 0.7592(7) 0.7613(5) 0.7555(5) 0.0193(13) Uani 1 1 d . A 1
C1 C 0.8414(8) 0.9485(6) 0.8737(6) 0.0282(15) Uani 1 1 d . A 1
H1 H 0.8365 1.0085 0.9424 0.034 Uiso 1 1 calc R A 1
C12 C 0.8568(8) 0.6748(6) 0.5646(6) 0.0227(13) Uani 1 1 d . A 1
C8 C 0.5734(8) 0.4530(6) 0.6247(6) 0.0245(14) Uani 1 1 d . A 1
H8 H 0.5727 0.3893 0.5582 0.029 Uiso 1 1 calc R A 1
C10 C 0.4918(8) 0.5434(6) 0.8107(6) 0.0262(15) Uani 1 1 d . A 1
H10 H 0.4338 0.5379 0.8704 0.031 Uiso 1 1 calc R A 1
C14 C 0.8573(8) 0.3959(6) 0.2704(6) 0.0305(16) Uani 1 1 d . A 1
H14 H 0.7956 0.3269 0.2591 0.037 Uiso 1 1 calc R A 1
C13 C 0.8544(8) 0.4901(6) 0.3732(6) 0.0249(14) Uani 1 1 d . A 1
C2 C 0.9388(8) 0.9667(6) 0.7944(6) 0.0284(15) Uani 1 1 d . A 1
H2 H 0.9986 1.0373 0.8094 0.034 Uiso 1 1 calc R A 1
C9 C 0.4867(8) 0.4455(6) 0.7124(6) 0.0290(15) Uani 1 1 d . A 1
H9 H 0.4259 0.3769 0.7064 0.035 Uiso 1 1 calc R A 1
C17 C 1.0441(8) 0.6044(7) 0.3025(6) 0.0290(15) Uani 1 1 d . A 1
H17 H 1.1068 0.6726 0.3120 0.035 Uiso 1 1 calc R A 1
C15 C 0.9488(9) 0.4055(7) 0.1885(6) 0.0344(17) Uani 1 1 d . A 1
H15 H 0.9502 0.3428 0.1213 0.041 Uiso 1 1 calc R A 1
C16 C 1.0429(8) 0.5106(6) 0.2045(6) 0.0278(15) Uani 1 1 d . A 1
H16 H 1.1051 0.5159 0.1471 0.033 Uiso 1 1 calc R A 1
C19 C 0.3925(10) 0.0893(8) 0.4344(8) 0.0415(19) Uani 1 1 d . . .
H19 H 0.4239 0.0459 0.3637 0.050 Uiso 1 1 calc R . .
C20 C 0.2484(13) 0.0947(9) 0.5985(8) 0.054(3) Uani 1 1 d . . .
H20A H 0.2990 0.0688 0.6564 0.081 Uiso 1 1 calc GR . .
H20B H 0.1456 0.0758 0.5998 0.081 Uiso 1 1 calc GR . .
H20C H 0.2651 0.1809 0.6123 0.081 Uiso 1 1 calc GR . .
C21 C 0.2497(12) -0.0937(8) 0.4387(9) 0.051(2) Uani 1 1 d . . .
H21A H 0.1458 -0.0968 0.4254 0.077 Uiso 1 1 calc GR . .
H21B H 0.2726 -0.1399 0.4904 0.077 Uiso 1 1 calc GR . .
H21C H 0.2958 -0.1273 0.3680 0.077 Uiso 1 1 calc GR . .

loop_
_atom_site_aniso_label
_atom_site_aniso_U_11
_atom_site_aniso_U_22
_atom_site_aniso_U_33
_atom_site_aniso_U_23
_atom_site_aniso_U_13
_atom_site_aniso_U_12
Bi1 0.02728(15) 0.01265(13) 0.02170(14) 0.00446(9) 0.00226(10) 0.00062(9)
I1 0.0363(3) 0.01564(19) 0.0289(2) 0.00440(16) -0.00466(18) 0.00009(16)
I2 0.0352(3) 0.0233(2) 0.0291(2) 0.00733(17) -0.00090(18) 0.00716(17)
I3 0.0386(3) 0.0329(2) 0.0362(3) 0.0149(2) 0.0088(2) -0.0032(2)
N1 0.029(3) 0.017(3) 0.022(3) 0.003(2) 0.005(2) -0.001(2)
N4 0.031(3) 0.015(3) 0.027(3) 0.004(2) -0.003(2) 0.003(2)
N3 0.023(3) 0.016(2) 0.024(3) 0.004(2) -0.001(2) 0.001(2)
N5 0.044(4) 0.025(3) 0.031(3) 0.009(3) 0.000(3) -0.003(3)
O1 0.056(4) 0.032(3) 0.084(5) 0.024(3) -0.022(4) -0.020(3)
C7 0.027(3) 0.015(3) 0.024(3) 0.008(2) 0.000(3) -0.002(2)
C11 0.029(4) 0.012(3) 0.024(3) 0.006(2) -0.001(3) 0.001(2)
N2 0.024(3) 0.010(2) 0.025(3) 0.004(2) 0.000(2) 0.000(2)
C6 0.025(3) 0.011(3) 0.025(3) 0.005(2) -0.002(3) 0.001(2)
C18 0.029(4) 0.019(3) 0.026(3) 0.003(3) -0.002(3) 0.005(3)
C3 0.025(4) 0.024(3) 0.031(4) 0.004(3) 0.007(3) -0.001(3)
C4 0.024(3) 0.019(3) 0.024(3) 0.010(3) -0.003(3) 0.002(3)
C5 0.021(3) 0.011(3) 0.024(3) 0.003(2) -0.002(2) 0.000(2)
C1 0.032(4) 0.018(3) 0.026(4) -0.007(3) -0.002(3) -0.004(3)
C12 0.028(4) 0.015(3) 0.024(3) 0.005(2) -0.001(3) 0.004(3)
C8 0.032(4) 0.012(3) 0.030(4) 0.008(2) -0.006(3) 0.000(3)
C10 0.036(4) 0.015(3) 0.029(4) 0.009(3) 0.008(3) -0.001(3)
C14 0.034(4) 0.023(3) 0.030(4) 0.000(3) 0.001(3) 0.000(3)
C13 0.033(4) 0.015(3) 0.024(3) 0.001(3) -0.002(3) 0.005(3)
C2 0.031(4) 0.017(3) 0.034(4) 0.005(3) -0.002(3) -0.012(3)
C9 0.036(4) 0.016(3) 0.035(4) 0.010(3) -0.007(3) -0.006(3)
C17 0.033(4) 0.025(3) 0.027(4) 0.003(3) 0.010(3) 0.002(3)
C15 0.043(5) 0.025(4) 0.029(4) -0.002(3) -0.003(3) 0.005(3)
C16 0.034(4) 0.023(3) 0.026(4) 0.007(3) -0.002(3) 0.008(3)
C19 0.042(5) 0.041(4) 0.043(5) 0.015(4) 0.001(4) -0.004(4)
C20 0.083(8) 0.045(5) 0.037(5) 0.016(4) 0.010(5) 0.012(5)
C21 0.062(6) 0.029(4) 0.059(6) 0.007(4) -0.009(5) -0.006(4)

loop_
_atom_type_symbol
_atom_type_description
_atom_type_scat_dispersion_real
_atom_type_scat_dispersion_imag
_atom_type_scat_source
C C 0.0181 0.0091 'International Tables Vol C Tables 4.2.6.8 and 6.1.1.4'
H H 0.0000 0.0000 'International Tables Vol C Tables 4.2.6.8 and 6.1.1.4'
Bi Bi -4.0111 8.9310 'International Tables Vol C Tables 4.2.6.8 and 6.1.1.4'
I I -0.3257 6.8362 'International Tables Vol C Tables 4.2.6.8 and 6.1.1.4'
N N 0.0311 0.0180 'International Tables Vol C Tables 4.2.6.8 and 6.1.1.4'
O O 0.0492 0.0322 'International Tables Vol C Tables 4.2.6.8 and 6.1.1.4'

loop_
_geom_angle_atom_site_label_1
_geom_angle_atom_site_label_2
_geom_angle_atom_site_label_3
_geom_angle
_geom_angle_site_symmetry_3
I1 Bi1 I1 91.466(14) 2_677
I2 Bi1 I1 94.984(15) .
I2 Bi1 I1 166.479(16) 2_677
I2 Bi1 I3 98.067(16) .
I3 Bi1 I1 91.969(15) 2_677
I3 Bi1 I1 103.339(16) .
N1 Bi1 I1 93.53(12) .
N1 Bi1 I1 79.67(13) 2_677
N1 Bi1 I2 88.07(13) .
N1 Bi1 I3 161.40(12) .
N2 Bi1 I1 82.31(13) 2_677
N2 Bi1 I1 159.83(13) .
N2 Bi1 I2 87.62(13) .
N2 Bi1 I3 96.06(13) .
N2 Bi1 N1 66.53(17) .
Bi1 I1 Bi1 88.533(13) 2_677
C5 N1 Bi1 117.1(4) .
C1 N1 Bi1 123.1(4) .
C1 N1 C5 119.7(6) .
C11 N4 C13 115.7(6) .
C12 N3 C18 115.9(6) .
C19 N5 C20 120.6(7) .
C19 N5 C21 123.0(7) .
C21 N5 C20 116.4(8) .
C6 C7 C11 119.4(6) .
C6 C7 C8 118.9(6) .
C8 C7 C11 121.7(6) .
N4 C11 C7 117.1(6) .
N4 C11 C12 122.3(6) .
C12 C11 C7 120.6(6) .
C6 N2 Bi1 119.6(4) .
C10 N2 Bi1 121.3(5) .
C10 N2 C6 119.1(5) .
C7 C6 C5 120.2(6) .
N2 C6 C7 121.2(6) .
N2 C6 C5 118.5(5) .
N3 C18 C13 121.8(6) .
N3 C18 C17 119.1(6) .
C13 C18 C17 119.1(6) .
C4 C3 H3 119.9 .
C2 C3 H3 119.9 .
C2 C3 C4 120.3(7) .
C3 C4 C5 118.5(6) .
C3 C4 C12 121.9(6) .
C5 C4 C12 119.6(6) .
N1 C5 C6 118.0(6) .
N1 C5 C4 121.1(6) .
C4 C5 C6 120.9(6) .
N1 C1 H1 118.8 .
N1 C1 C2 122.4(6) .
C2 C1 H1 118.8 .
N3 C12 C11 122.6(6) .
N3 C12 C4 118.0(6) .
C11 C12 C4 119.4(6) .
C7 C8 H8 120.5 .
C9 C8 C7 119.1(6) .
C9 C8 H8 120.5 .
N2 C10 H10 118.4 .
N2 C10 C9 123.3(7) .
C9 C10 H10 118.4 .
C13 C14 H14 119.8 .
C15 C14 H14 119.8 .
C15 C14 C13 120.5(7) .
N4 C13 C18 121.5(6) .
N4 C13 C14 118.7(6) .
C14 C13 C18 119.7(7) .
C3 C2 C1 118.0(6) .
C3 C2 H2 121.0 .
C1 C2 H2 121.0 .
C8 C9 C10 118.4(6) .
C8 C9 H9 120.8 .
C10 C9 H9 120.8 .
C18 C17 H17 120.6 .
C16 C17 C18 118.9(7) .
C16 C17 H17 120.6 .
C14 C15 H15 119.8 .
C14 C15 C16 120.3(7) .
C16 C15 H15 119.8 .
C17 C16 C15 121.4(7) .
C17 C16 H16 119.3 .
C15 C16 H16 119.3 .
N5 C19 H19 117.6 .
O1 C19 N5 124.7(9) .
O1 C19 H19 117.6 .
N5 C20 H20A 109.5 .
N5 C20 H20B 109.5 .
N5 C20 H20C 109.5 .
H20A C20 H20B 109.5 .
H20A C20 H20C 109.5 .
H20B C20 H20C 109.5 .
N5 C21 H21A 109.5 .
N5 C21 H21B 109.5 .
N5 C21 H21C 109.5 .
H21A C21 H21B 109.5 .
H21A C21 H21C 109.5 .
H21B C21 H21C 109.5 .

loop_
_geom_bond_atom_site_label_1
_geom_bond_atom_site_label_2
_geom_bond_distance
_geom_bond_site_symmetry_2
Bi1 I1 3.2638(5) 2_677
Bi1 I1 3.1367(5) .
Bi1 I2 2.8988(5) .
Bi1 I3 2.9601(6) .
Bi1 N1 2.542(6) .
Bi1 N2 2.460(5) .
I1 Bi1 3.2638(5) 2_677
N1 C5 1.348(8) .
N1 C1 1.326(9) .
N4 C11 1.337(8) .
N4 C13 1.357(9) .
N3 C18 1.362(8) .
N3 C12 1.317(9) .
N5 C19 1.326(10) .
N5 C20 1.462(11) .
N5 C21 1.453(10) .
O1 C19 1.225(10) .
C7 C11 1.465(10) .
C7 C6 1.401(9) .
C7 C8 1.405(9) .
C11 C12 1.417(9) .
N2 C6 1.349(9) .
N2 C10 1.327(8) .
C6 C5 1.467(8) .
C18 C13 1.415(10) .
C18 C17 1.432(10) .
C3 H3 0.9300 .
C3 C4 1.383(9) .
C3 C2 1.376(9) .
C4 C5 1.391(9) .
C4 C12 1.475(9) .
C1 H1 0.9300 .
C1 C2 1.389(10) .
C8 H8 0.9300 .
C8 C9 1.374(11) .
C10 H10 0.9300 .
C10 C9 1.396(9) .
C14 H14 0.9300 .
C14 C13 1.414(9) .
C14 C15 1.349(11) .
C2 H2 0.9300 .
C9 H9 0.9300 .
C17 H17 0.9300 .
C17 C16 1.370(9) .
C15 H15 0.9300 .
C15 C16 1.418(11) .
C16 H16 0.9300 .
C19 H19 0.9300 .
C20 H20A 0.9600 .
C20 H20B 0.9600 .
C20 H20C 0.9600 .
C21 H21A 0.9600 .
C21 H21B 0.9600 .
C21 H21C 0.9600 .

loop_
_geom_torsion_atom_site_label_1
_geom_torsion_atom_site_label_2
_geom_torsion_atom_site_label_3
_geom_torsion_atom_site_label_4
_geom_torsion
Bi1 N1 C5 C6 -1.8(7)
Bi1 N1 C5 C4 178.5(5)
Bi1 N1 C1 C2 -178.4(5)
Bi1 N2 C6 C7 -178.4(5)
Bi1 N2 C6 C5 5.3(8)
Bi1 N2 C10 C9 177.7(5)
N1 C1 C2 C3 0.4(12)
N4 C11 C12 N3 1.0(10)
N4 C11 C12 C4 -179.3(6)
N3 C18 C13 N4 -0.6(10)
N3 C18 C13 C14 179.2(6)
N3 C18 C17 C16 -179.3(6)
C7 C11 C12 N3 -179.4(6)
C7 C11 C12 C4 0.3(10)
C7 C6 C5 N1 -178.5(6)
C7 C6 C5 C4 1.2(9)
C7 C8 C9 C10 -0.2(10)
C11 N4 C13 C18 0.6(9)
C11 N4 C13 C14 -179.3(6)
C11 C7 C6 N2 -177.1(6)
C11 C7 C6 C5 -0.9(9)
C11 C7 C8 C9 177.3(6)
N2 C6 C5 N1 -2.2(9)
N2 C6 C5 C4 177.5(6)
N2 C10 C9 C8 0.7(11)
C6 C7 C11 N4 179.8(6)
C6 C7 C11 C12 0.1(10)
C6 C7 C8 C9 -0.4(10)
C6 N2 C10 C9 -0.5(10)
C18 N3 C12 C11 -1.0(10)
C18 N3 C12 C4 179.3(6)
C18 C17 C16 C15 -0.4(11)
C3 C4 C5 N1 -0.3(10)
C3 C4 C5 C6 180.0(6)
C3 C4 C12 N3 -1.1(10)
C3 C4 C12 C11 179.2(6)
C4 C3 C2 C1 0.3(11)
C5 N1 C1 C2 -1.0(11)
C5 C4 C12 N3 179.7(6)
C5 C4 C12 C11 0.0(9)
C1 N1 C5 C6 -179.4(6)
C1 N1 C5 C4 0.9(10)
C12 N3 C18 C13 0.8(9)
C12 N3 C18 C17 -179.3(6)
C12 C4 C5 N1 179.0(6)
C12 C4 C5 C6 -0.7(9)
C8 C7 C11 N4 2.1(10)
C8 C7 C11 C12 -177.5(6)
C8 C7 C6 N2 0.6(10)
C8 C7 C6 C5 176.8(6)
C10 N2 C6 C7 -0.1(10)
C10 N2 C6 C5 -176.5(6)
C14 C15 C16 C17 0.2(12)
C13 N4 C11 C7 179.6(6)
C13 N4 C11 C12 -0.7(9)
C13 C18 C17 C16 0.6(11)
C13 C14 C15 C16 -0.3(12)
C2 C3 C4 C5 -0.3(10)
C2 C3 C4 C12 -179.6(7)
C17 C18 C13 N4 179.4(6)
C17 C18 C13 C14 -0.7(10)
C15 C14 C13 N4 -179.6(7)
C15 C14 C13 C18 0.6(11)
C20 N5 C19 O1 0.2(14)
C21 N5 C19 O1 178.7(9)
